data_4336852
loop_
_publ_author_name
'Niko Fischer'
'Manuel Joas'
'Thomas M. Klap\"otke'
'J\"org Stierstorfer'

_publ_contact_author_address
;
Department Chemie
Ludwig-Maximilians Universit\"at
Butenandtstra\&se 5-13 (Haus D)
D-81377 M\"unchen
Bundesrepublik Deutschland
;
_publ_contact_author_email tmk@cup.uni-muenchen.de
_publ_contact_author_fax '+49 89 2180 77492'
_publ_contact_author_name 'Thomas M. Klapo\"tke'
_publ_contact_author_phone '+49 89 2180 77491'
_publ_section_title
;
 Transition Metal Complexes of 3-Amino-1-nitroguanidine as Laser Ignitible
 Primary Explosives: Structures and Properties
;
_journal_name_full 'Inorganic Chemistry'
_journal_page_first 13791
_journal_page_last 13802
_journal_paper_doi 10.1021/ic402038x
_journal_volume 52
_journal_year 2013
_chemical_formula_moiety ' C2 H10 Cl2 Cu N10 O4, 2(H2 O) '
_chemical_formula_sum 'C2 H14 Cl2 Cu N10 O6'
_chemical_formula_weight 408.67
_chemical_name_common Cu(ANG)2(Cl)2(H2O)2
_chemical_name_systematic 'Bis(3-amino-1-nitroguanidine)copper(II) chloride dihydrate'
_space_group_IT_number 14
_symmetry_cell_setting monoclinic
_symmetry_Int_Tables_number 14
_symmetry_space_group_name_Hall '-P 2ybc'
_symmetry_space_group_name_H-M 'P 1 21/c 1'
_atom_sites_solution_hydrogens difmap
_atom_sites_solution_primary direct
_atom_sites_solution_secondary difmap
_audit_author_name 'Joerg Stierstorfer'
_audit_creation_date
;
'Wed Mar 14 19:39:03 2012'
;
_audit_creation_method
;
CrysAlisPro, Oxford Diffraction Ltd.,
Version 1.171.35.11 (release 16-05-2011 CrysAlis171 .NET)
(compiled May 16 2011,17:55:39)
;
_audit_update_record 30.08.2012
_cell_angle_alpha 90.00
_cell_angle_beta 118.106(13)
_cell_angle_gamma 90.00
_cell_formula_units_Z 2
_cell_length_a 7.8539(8)
_cell_length_b 12.9734(10)
_cell_length_c 7.7625(8)
_cell_measurement_reflns_used 1653
_cell_measurement_temperature 173(2)
_cell_measurement_theta_max 32.1869
_cell_measurement_theta_min 4.2954
_cell_volume 697.67(14)
_computing_cell_refinement
;
CrysAlisPro, Agilent Technologies,
Version 1.171.35.11 (release 16-05-2011 CrysAlis171 .NET)
(compiled May 16 2011,17:55:39)
;
_computing_data_collection
;
CrysAlisPro, Agilent Technologies,
Version 1.171.35.11 (release 16-05-2011 CrysAlis171 .NET)
(compiled May 16 2011,17:55:39)
;
_computing_data_reduction
;
CrysAlisPro, Agilent Technologies,
Version 1.171.35.11 (release 16-05-2011 CrysAlis171 .NET)
(compiled May 16 2011,17:55:39)
;
_computing_molecular_graphics
;
'ORTEP (M. N. Burnett, C. K. Johnson, ORTEP-III: Oak Ridge Thermal Ellipsoid
;
_computing_publication_material 'PLATON (A. L. Spek, Acta Crystallogr, Sect. A, 1990, 46, C34, 1995 version).'
_computing_structure_refinement 'SHELXL-97 (Sheldrick, 1997)'
_computing_structure_solution SIR-92
_diffrn_ambient_temperature 173
_diffrn_detector_area_resol_mean 15.9809
_diffrn_measured_fraction_theta_full 0.996
_diffrn_measured_fraction_theta_max 0.996
_diffrn_measurement_device 'CCD camera on \k-goniostat'
_diffrn_measurement_device_type 'Xcalibur, Sapphire3'
_diffrn_measurement_method '\w scans'
_diffrn_orient_matrix_UB_11 0.0402548000
_diffrn_orient_matrix_UB_12 0.0033488000
_diffrn_orient_matrix_UB_13 -0.0646724000
_diffrn_orient_matrix_UB_21 -0.0522766000
_diffrn_orient_matrix_UB_22 0.0461866000
_diffrn_orient_matrix_UB_23 -0.0397643000
_diffrn_orient_matrix_UB_31 0.0782660000
_diffrn_orient_matrix_UB_32 0.0290418000
_diffrn_orient_matrix_UB_33 0.0705232000
_diffrn_radiation_collimation 0.5
_diffrn_radiation_monochromator graphite
_diffrn_radiation_source 'Enhance (Mo) x-ray Source'
_diffrn_radiation_type 'Mo K\a'
_diffrn_radiation_wavelength 0.71073
_diffrn_reflns_av_R_equivalents 0.0361
_diffrn_reflns_av_sigmaI/netI 0.0435
_diffrn_reflns_limit_h_max 8
_diffrn_reflns_limit_h_min -9
_diffrn_reflns_limit_k_max 13
_diffrn_reflns_limit_k_min -15
_diffrn_reflns_limit_l_max 9
_diffrn_reflns_limit_l_min -6
_diffrn_reflns_number 2831
_diffrn_reflns_theta_full 25.48
_diffrn_reflns_theta_max 25.48
_diffrn_reflns_theta_min 4.30
_diffrn_source_current 40
_diffrn_source_type 'Spellman generator'
_diffrn_source_voltage 50
_exptl_absorpt_coefficient_mu 1.995
_exptl_absorpt_correction_T_max 0.9068
_exptl_absorpt_correction_T_min 0.7540
_exptl_absorpt_correction_type multi-scan
_exptl_absorpt_process_details
;
CrysAlisPro, Agilent Technologies,
Version 1.171.35.11 (release 16-05-2011 CrysAlis171 .NET)
(compiled May 16 2011,17:55:39)
empirical absorption correction using spherical harmonics,
 implemented in SCALE3 ABSPACK scaling algorithm.
;
_exptl_crystal_colour green
_exptl_crystal_density_diffrn 1.945
_exptl_crystal_description block
_exptl_crystal_F_000 414
_exptl_crystal_size_max 0.15
_exptl_crystal_size_mid 0.10
_exptl_crystal_size_min 0.05
_refine_diff_density_max 0.417
_refine_diff_density_min -0.516
_refine_diff_density_rms 0.078
_refine_ls_extinction_method none
_refine_ls_goodness_of_fit_ref 1.051
_refine_ls_hydrogen_treatment refall
_refine_ls_matrix_type full
_refine_ls_number_parameters 125
_refine_ls_number_reflns 1295
_refine_ls_number_restraints 0
_refine_ls_restrained_S_all 1.051
_refine_ls_R_factor_all 0.0350
_refine_ls_R_factor_gt 0.0286
_refine_ls_shift/su_max 0.000
_refine_ls_shift/su_mean 0.000
_refine_ls_structure_factor_coef Fsqd
_refine_ls_weighting_details 'calc w=1/[\s^2^(Fo^2^)+(0.0239P)^2^+0.3148P] where P=(Fo^2^+2Fc^2^)/3'
_refine_ls_weighting_scheme calc
_refine_ls_wR_factor_gt 0.0643
_refine_ls_wR_factor_ref 0.0683
_reflns_number_gt 1141
_reflns_number_total 1295
_reflns_threshold_expression >2sigma(I)
_cod_data_source_file ic402038x_si_002_11.cif
_cod_data_source_block hx135
_cod_original_sg_symbol_Hall -P2ybc
_cod_database_code 4336852

loop_
_symmetry_equiv_pos_as_xyz
'x, y, z'
'-x, y+1/2, -z+1/2'
'-x, -y, -z'
'x, -y-1/2, z-1/2'

loop_
_atom_site_label
_atom_site_type_symbol
_atom_site_fract_x
_atom_site_fract_y
_atom_site_fract_z
_atom_site_U_iso_or_equiv
_atom_site_adp_type
_atom_site_occupancy
_atom_site_symmetry_multiplicity
_atom_site_calc_flag
_atom_site_refinement_flags
Cu01 Cu 0.0000 0.0000 1.0000 0.01269(15) Uani 1 2 d S
Cl1 Cl -0.30271(9) -0.10299(5) 0.71515(9) 0.01935(18) Uani 1 1 d .
O1 O -0.0899(3) 0.18643(15) 0.7102(3) 0.0309(5) Uani 1 1 d .
O2 O 0.0772(3) 0.15343(16) 0.5631(3) 0.0270(5) Uani 1 1 d .
N1 N 0.1723(3) -0.11687(17) 1.0158(3) 0.0133(5) Uani 1 1 d .
N2 N 0.2707(3) -0.09790(18) 0.9053(3) 0.0167(5) Uani 1 1 d .
N3 N 0.3018(4) -0.0046(2) 0.6742(4) 0.0199(5) Uani 1 1 d .
N4 N 0.0855(3) 0.04573(16) 0.7993(3) 0.0132(4) Uani 1 1 d .
N5 N 0.0245(3) 0.13181(17) 0.6855(3) 0.0171(5) Uani 1 1 d .
C1 C 0.2194(4) -0.0171(2) 0.7864(4) 0.0144(5) Uani 1 1 d .
O3 O 0.5195(3) 0.25859(17) 0.1527(3) 0.0219(5) Uani 1 1 d .
H3A H 0.276(4) 0.043(2) 0.600(4) 0.009(7) Uiso 1 1 d .
H1A H 0.258(4) -0.131(2) 1.135(5) 0.020(8) Uiso 1 1 d .
H1B H 0.104(4) -0.169(2) 0.968(4) 0.015(8) Uiso 1 1 d .
H3B H 0.386(4) -0.044(2) 0.683(4) 0.014(7) Uiso 1 1 d .
H2 H 0.339(4) -0.145(2) 0.896(4) 0.016(7) Uiso 1 1 d .
H32 H 0.462(5) 0.284(3) 0.057(5) 0.029(10) Uiso 1 1 d .
H31 H 0.443(5) 0.229(3) 0.169(5) 0.037(11) Uiso 1 1 d .

loop_
_atom_site_aniso_label
_atom_site_aniso_U_11
_atom_site_aniso_U_22
_atom_site_aniso_U_33
_atom_site_aniso_U_23
_atom_site_aniso_U_13
_atom_site_aniso_U_12
Cu01 0.0166(2) 0.0125(2) 0.0125(2) 0.00204(17) 0.0098(2) 0.00292(17)
Cl1 0.0175(3) 0.0253(4) 0.0158(3) -0.0030(3) 0.0083(3) -0.0038(3)
O1 0.0453(12) 0.0251(12) 0.0389(12) 0.0159(10) 0.0336(11) 0.0202(10)
O2 0.0370(12) 0.0282(12) 0.0275(11) 0.0128(9) 0.0249(10) 0.0074(9)
N1 0.0162(11) 0.0139(12) 0.0122(12) 0.0017(10) 0.0088(10) 0.0000(10)
N2 0.0202(12) 0.0178(12) 0.0189(12) 0.0042(10) 0.0147(10) 0.0065(10)
N3 0.0216(13) 0.0238(14) 0.0214(13) 0.0078(11) 0.0160(11) 0.0078(11)
N4 0.0172(10) 0.0124(11) 0.0117(10) 0.0026(9) 0.0082(9) 0.0018(9)
N5 0.0212(12) 0.0167(12) 0.0161(11) 0.0038(9) 0.0110(10) 0.0010(9)
C1 0.0128(12) 0.0185(14) 0.0107(12) -0.0019(11) 0.0044(11) -0.0028(10)
O3 0.0211(10) 0.0261(12) 0.0221(12) 0.0080(10) 0.0130(10) 0.0046(9)

loop_
_atom_type_symbol
_atom_type_description
_atom_type_scat_dispersion_real
_atom_type_scat_dispersion_imag
_atom_type_scat_source
C C 0.0033 0.0016 'International Tables Vol C Tables 4.2.6.8 and 6.1.1.4'
Cl Cl 0.1484 0.1585 'International Tables Vol C Tables 4.2.6.8 and 6.1.1.4'
Cu Cu 0.3201 1.2651 'International Tables Vol C Tables 4.2.6.8 and 6.1.1.4'
N N 0.0061 0.0033 'International Tables Vol C Tables 4.2.6.8 and 6.1.1.4'
O O 0.0106 0.0060 'International Tables Vol C Tables 4.2.6.8 and 6.1.1.4'
H H 0.0000 0.0000 'International Tables Vol C Tables 4.2.6.8 and 6.1.1.4'

loop_
_geom_angle_atom_site_label_1
_geom_angle_atom_site_label_2
_geom_angle_atom_site_label_3
_geom_angle
_geom_angle_site_symmetry_1
_geom_angle_site_symmetry_3
N1 Cu01 N1 180.000(1) 3_557 .
N1 Cu01 N4 79.14(8) 3_557 3_557
N1 Cu01 N4 100.86(9) . 3_557
N1 Cu01 N4 100.86(9) 3_557 .
N1 Cu01 N4 79.14(8) . .
N4 Cu01 N4 180.000(1) 3_557 .
N1 Cu01 Cl1 89.11(7) 3_557 3_557
N1 Cu01 Cl1 90.89(7) . 3_557
N4 Cu01 Cl1 89.90(6) 3_557 3_557
N4 Cu01 Cl1 90.10(6) . 3_557
N1 Cu01 Cl1 90.89(7) 3_557 .
N1 Cu01 Cl1 89.11(7) . .
N4 Cu01 Cl1 90.10(6) 3_557 .
N4 Cu01 Cl1 89.90(6) . .
Cl1 Cu01 Cl1 180.0 3_557 .
N2 N1 Cu01 112.14(15) . .
N2 N1 H1A 108.0(19) . .
Cu01 N1 H1A 112.8(19) . .
N2 N1 H1B 106.9(19) . .
Cu01 N1 H1B 108.2(19) . .
H1A N1 H1B 109(3) . .
C1 N2 N1 118.9(2) . .
C1 N2 H2 121.1(19) . .
N1 N2 H2 118.3(19) . .
C1 N3 H3A 122.2(19) . .
C1 N3 H3B 120(2) . .
H3A N3 H3B 118(3) . .
N5 N4 C1 119.2(2) . .
N5 N4 Cu01 125.99(16) . .
C1 N4 Cu01 114.84(16) . .
O1 N5 O2 121.6(2) . .
O1 N5 N4 115.6(2) . .
O2 N5 N4 122.8(2) . .
N3 C1 N2 118.3(2) . .
N3 C1 N4 127.4(2) . .
N2 C1 N4 114.2(2) . .
H32 O3 H31 104(4) . .

loop_
_geom_bond_atom_site_label_1
_geom_bond_atom_site_label_2
_geom_bond_distance
_geom_bond_site_symmetry_2
Cu01 N1 1.997(2) 3_557
Cu01 N1 1.997(2) .
Cu01 N4 2.053(2) 3_557
Cu01 N4 2.053(2) .
Cu01 Cl1 2.7155(7) 3_557
Cu01 Cl1 2.7155(7) .
O1 N5 1.228(3) .
O2 N5 1.234(3) .
N1 N2 1.421(3) .
N1 H1A 0.87(3) .
N1 H1B 0.84(3) .
N2 C1 1.328(3) .
N2 H2 0.84(3) .
N3 C1 1.317(3) .
N3 H3A 0.80(3) .
N3 H3B 0.81(3) .
N4 N5 1.363(3) .
N4 C1 1.371(3) .
O3 H32 0.74(4) .
O3 H31 0.77(4) .

loop_
_geom_hbond_atom_site_label_D
_geom_hbond_atom_site_label_H
_geom_hbond_atom_site_label_A
_geom_hbond_distance_DH
_geom_hbond_distance_HA
_geom_hbond_distance_DA
_geom_hbond_angle_DHA
_geom_hbond_site_symmetry_A
N3 H3A O2 0.80(3) 2.04(3) 2.574(3) 124(2) .
N3 H3A Cl1 0.80(3) 2.67(3) 3.332(3) 141(2) 3_556
N1 H1A O3 0.87(3) 2.26(3) 3.037(3) 149(3) 2_646
N1 H1B O1 0.84(3) 2.30(3) 2.990(3) 140(2) 2_546
N1 H1B O2 0.84(3) 2.65(3) 3.459(3) 161(2) 2_546
N3 H3B Cl1 0.81(3) 2.46(3) 3.233(3) 159(3) 1_655
N2 H2 O3 0.84(3) 1.98(3) 2.822(3) 174(3) 3_656
O3 H32 Cl1 0.74(4) 2.39(4) 3.114(2) 169(4) 2
O3 H31 Cl1 0.77(4) 2.37(4) 3.110(2) 160(3) 3_556

loop_
_geom_torsion_atom_site_label_1
_geom_torsion_atom_site_label_2
_geom_torsion_atom_site_label_3
_geom_torsion_atom_site_label_4
_geom_torsion
_geom_torsion_site_symmetry_1
N4 Cu01 N1 N2 -172.87(17) 3_557
N4 Cu01 N1 N2 7.13(17) .
Cl1 Cu01 N1 N2 -82.80(17) 3_557
Cl1 Cu01 N1 N2 97.20(17) .
Cu01 N1 N2 C1 -9.7(3) .
N1 Cu01 N4 N5 -3.0(2) 3_557
N1 Cu01 N4 N5 177.0(2) .
Cl1 Cu01 N4 N5 -92.08(19) 3_557
Cl1 Cu01 N4 N5 87.92(19) .
N1 Cu01 N4 C1 175.55(18) 3_557
N1 Cu01 N4 C1 -4.45(18) .
Cl1 Cu01 N4 C1 86.44(17) 3_557
Cl1 Cu01 N4 C1 -93.56(17) .
C1 N4 N5 O1 -177.3(2) .
Cu01 N4 N5 O1 1.1(3) .
C1 N4 N5 O2 3.8(4) .
Cu01 N4 N5 O2 -177.77(18) .
N1 N2 C1 N3 -175.1(2) .
N1 N2 C1 N4 6.0(3) .
N5 N4 C1 N3 0.4(4) .
Cu01 N4 C1 N3 -178.2(2) .
N5 N4 C1 N2 179.1(2) .
Cu01 N4 C1 N2 0.5(3) .
